data_2232094
loop_
_publ_author_name
'Shen, Jin-Bei'
'Liu, Jia-Lu'
'Zhao, Guo-Liang'

_publ_section_title
;
 Bis(\m~2~-2-phenoxypropionato-\k^2^<i>O</i>:<i>O</i>')bis[(1,10-phenanthroline-\k^2^<i>N</i>,<i>N</i>')bis(2-phenoxypropionato-\k^2^<i>O</i>,<i>O</i>')ytterbium(III)]
;
_journal_coeditor_code WM2528
_journal_issue 10
_journal_name_full 'Acta Crystallographica Section E'
_journal_page_first m1361
_journal_paper_doi 10.1107/S1600536811036105
_journal_volume 67
_journal_year 2011
_chemical_formula_iupac '[Yb2 (C9 H9 O3)6 (C12 H8 N2)2]'
_chemical_formula_moiety 'C78 H70 N4 O18 Yb2'
_chemical_formula_sum 'C78 H70 N4 O18 Yb2'
_chemical_formula_weight 1697.46
_chemical_name_systematic
Bis(\m~2~-2-phenoxypropionato-\k^2^<i>O</i>:<i>O</i>')bis[(1,10-phenanthroline-\k^2^<i>N</i>,<i>N</i>')bis(2-phenoxypropionato-\k^2^<i>O</i>,<i>O</i>')ytterbium(III)]
_space_group_IT_number 2
_symmetry_cell_setting triclinic
_symmetry_space_group_name_Hall '-P 1'
_symmetry_space_group_name_H-M 'P -1'
_atom_sites_solution_hydrogens geom
_atom_sites_solution_primary direct
_atom_sites_solution_secondary difmap
_audit_creation_method SHELXL-97
_cell_angle_alpha 99.111(2)
_cell_angle_beta 91.089(2)
_cell_angle_gamma 114.320(2)
_cell_formula_units_Z 1
_cell_length_a 11.3577(4)
_cell_length_b 12.2091(5)
_cell_length_c 14.1438(6)
_cell_measurement_reflns_used 8204
_cell_measurement_temperature 296(2)
_cell_measurement_theta_max 25.00
_cell_measurement_theta_min 1.46
_cell_volume 1756.94(12)
_computing_cell_refinement 'SAINT (Bruker, 2006)'
_computing_data_collection 'APEX2 (Bruker, 2006)'
_computing_data_reduction 'SAINT (Bruker, 2006)'
_computing_molecular_graphics 'XP in SHELXTL (Sheldrick, 2008) and DIAMOND (Brandenburg, 2006)'
_computing_publication_material 'SHELXL97 (Sheldrick, 2008)'
_computing_structure_refinement 'SHELXL97 (Sheldrick, 2008)'
_computing_structure_solution 'SHELXS97 (Sheldrick, 2008)'
_diffrn_ambient_temperature 296(2)
_diffrn_measured_fraction_theta_full 0.998
_diffrn_measured_fraction_theta_max 0.998
_diffrn_measurement_device_type 'Bruker APEXII CCD'
_diffrn_measurement_method 'phi and omega scans'
_diffrn_radiation_monochromator graphite
_diffrn_radiation_source 'fine-focus sealed tube'
_diffrn_radiation_type MoK\a
_diffrn_radiation_wavelength 0.71073
_diffrn_reflns_av_R_equivalents 0.0386
_diffrn_reflns_av_sigmaI/netI 0.0419
_diffrn_reflns_limit_h_max 13
_diffrn_reflns_limit_h_min -13
_diffrn_reflns_limit_k_max 14
_diffrn_reflns_limit_k_min -14
_diffrn_reflns_limit_l_max 16
_diffrn_reflns_limit_l_min -15
_diffrn_reflns_number 22731
_diffrn_reflns_theta_full 25.00
_diffrn_reflns_theta_max 25.00
_diffrn_reflns_theta_min 1.46
_diffrn_standards_number 0
_exptl_absorpt_coefficient_mu 2.721
_exptl_absorpt_correction_T_max 0.849
_exptl_absorpt_correction_T_min 0.524
_exptl_absorpt_correction_type multi-scan
_exptl_absorpt_process_details '(<i>SADABS</i>; Sheldrick, 1996)'
_exptl_crystal_colour colourless
_exptl_crystal_density_diffrn 1.604
_exptl_crystal_density_method 'not measured'
_exptl_crystal_description block
_exptl_crystal_F_000 850
_exptl_crystal_size_max 0.32
_exptl_crystal_size_mid 0.20
_exptl_crystal_size_min 0.06
_refine_diff_density_max 1.000
_refine_diff_density_min -1.030
_refine_ls_extinction_method none
_refine_ls_goodness_of_fit_ref 1.024
_refine_ls_hydrogen_treatment constr
_refine_ls_matrix_type full
_refine_ls_number_parameters 460
_refine_ls_number_reflns 6187
_refine_ls_number_restraints 0
_refine_ls_restrained_S_all 1.024
_refine_ls_R_factor_all 0.0414
_refine_ls_R_factor_gt 0.0299
_refine_ls_shift/su_max 0.001
_refine_ls_shift/su_mean 0.000
_refine_ls_structure_factor_coef Fsqd
_refine_ls_weighting_details 'calc w=1/[\s^2^(Fo^2^)+(0.0359P)^2^+0.0000P] where P=(Fo^2^+2Fc^2^)/3'
_refine_ls_weighting_scheme calc
_refine_ls_wR_factor_gt 0.0629
_refine_ls_wR_factor_ref 0.0662
_reflns_number_gt 5246
_reflns_number_total 6187
_reflns_threshold_expression >2sigma(I)
_cod_data_source_file wm2528.cif
_cod_data_source_block I
_cod_database_code 2232094
_cod_database_fobs_code 2232094

loop_
_symmetry_equiv_pos_as_xyz
'x, y, z'
'-x, -y, -z'

loop_
_atom_site_type_symbol
_atom_site_label
_atom_site_fract_x
_atom_site_fract_y
_atom_site_fract_z
_atom_site_U_iso_or_equiv
_atom_site_adp_type
_atom_site_calc_flag
_atom_site_refinement_flags
_atom_site_occupancy
_atom_site_symmetry_multiplicity
Yb Yb1 0.321843(14) 0.387600(14) 0.104334(12) 0.03526(7) Uani d . 1 1
O O1 0.2116(3) 0.4766(3) 0.2049(2) 0.0605(9) Uani d . 1 1
O O2 0.3679(3) 0.4528(3) 0.2756(2) 0.0598(8) Uani d . 1 1
O O3 0.1030(3) 0.4796(3) 0.3790(2) 0.0604(8) Uani d . 1 1
O O4 0.3356(2) 0.2126(2) 0.1446(2) 0.0497(7) Uani d . 1 1
O O5 0.5181(2) 0.3719(2) 0.14106(19) 0.0427(6) Uani d . 1 1
O O7 0.4588(2) 0.5738(2) 0.08986(19) 0.0445(7) Uani d . 1 1
O O9 0.7307(3) 0.8066(2) 0.2317(2) 0.0530(7) Uani d . 1 1
O O6 0.4646(3) 0.1021(2) 0.2351(2) 0.0520(7) Uani d . 1 1
N N1 0.0969(3) 0.2250(3) 0.0782(2) 0.0397(8) Uani d . 1 1
N N2 0.1801(3) 0.4252(3) -0.0073(2) 0.0385(8) Uani d . 1 1
C C1 0.2746(4) 0.4822(3) 0.2793(3) 0.0424(10) Uani d . 1 1
C C17 0.3960(6) 0.2501(6) 0.4604(4) 0.0785(16) Uani d . 1 1
H H17A 0.4034 0.3258 0.4920 0.094 Uiso calc R 1 1
C C28 0.0536(4) 0.1309(4) 0.1234(3) 0.0484(10) Uani d . 1 1
H H28A 0.1087 0.1272 0.1710 0.058 Uiso calc R 1 1
C C8 0.0119(6) 0.1528(5) 0.3729(4) 0.0816(16) Uani d . 1 1
H H8A 0.0491 0.0990 0.3795 0.098 Uiso calc R 1 1
C C7 -0.1206(6) 0.1093(5) 0.3570(4) 0.0780(16) Uani d . 1 1
H H7A -0.1729 0.0263 0.3521 0.094 Uiso calc R 1 1
C C19 0.5677(3) 0.6629(3) 0.1040(3) 0.0334(8) Uani d . 1 1
C C16 0.3422(6) 0.1508(7) 0.5030(4) 0.102(2) Uani d . 1 1
H H16A 0.3139 0.1592 0.5639 0.123 Uiso calc R 1 1
C C4 0.0358(4) 0.3546(4) 0.3711(3) 0.0541(11) Uani d . 1 1
C C20 0.5966(4) 0.7492(3) 0.2009(3) 0.0434(10) Uani d . 1 1
H H20A 0.5496 0.7027 0.2492 0.052 Uiso calc R 1 1
C C6 -0.1743(6) 0.1883(6) 0.3485(4) 0.0882(17) Uani d . 1 1
H H6A -0.2640 0.1595 0.3382 0.106 Uiso calc R 1 1
C C9 0.0911(5) 0.2769(5) 0.3792(4) 0.0661(13) Uani d . 1 1
H H9A 0.1808 0.3059 0.3888 0.079 Uiso calc R 1 1
C C12 0.5823(5) 0.1475(4) 0.1017(3) 0.0613(12) Uani d . 1 1
H H12A 0.6322 0.1066 0.1216 0.092 Uiso calc R 1 1
H H12B 0.6354 0.2117 0.0694 0.092 Uiso calc R 1 1
H H12C 0.5089 0.0900 0.0586 0.092 Uiso calc R 1 1
C C13 0.4271(4) 0.1270(4) 0.3251(3) 0.0519(11) Uani d . 1 1
C C18 0.4401(5) 0.2394(5) 0.3698(3) 0.0639(13) Uani d . 1 1
H H18A 0.4774 0.3072 0.3403 0.077 Uiso calc R 1 1
C C5 -0.0967(5) 0.3113(5) 0.3551(4) 0.0743(15) Uani d . 1 1
H H5A -0.1341 0.3650 0.3488 0.089 Uiso calc R 1 1
C C10 0.4573(4) 0.2661(3) 0.1569(3) 0.0394(9) Uani d . 1 1
C C32 -0.1525(4) 0.2498(5) -0.1287(4) 0.0656(14) Uani d . 1 1
H H32A -0.2082 0.2559 -0.1746 0.079 Uiso calc R 1 1
C C14 0.3728(6) 0.0264(5) 0.3684(4) 0.0841(17) Uani d . 1 1
H H14A 0.3656 -0.0495 0.3375 0.101 Uiso calc R 1 1
C C25 0.9109(6) 0.6397(6) 0.3733(4) 0.0799(17) Uani d . 1 1
H H25A 0.9531 0.6052 0.4077 0.096 Uiso calc R 1 1
C C24 0.7826(6) 0.5756(5) 0.3430(4) 0.0777(16) Uani d . 1 1
H H24A 0.7376 0.4977 0.3567 0.093 Uiso calc R 1 1
C C26 0.9779(5) 0.7534(6) 0.3538(4) 0.0844(18) Uani d . 1 1
H H26A 1.0659 0.7957 0.3740 0.101 Uiso calc R 1 1
C C2 0.2398(4) 0.5281(4) 0.3769(3) 0.0493(11) Uani d . 1 1
H H2A 0.2781 0.5040 0.4280 0.059 Uiso calc R 1 1
C C15 0.3293(7) 0.0391(7) 0.4574(5) 0.117(3) Uani d . 1 1
H H15A 0.2910 -0.0287 0.4867 0.141 Uiso calc R 1 1
C C39 0.0575(3) 0.3367(3) -0.0342(3) 0.0394(9) Uani d . 1 1
C C38 -0.0265(4) 0.3479(4) -0.1024(3) 0.0485(11) Uani d . 1 1
C C3 0.2877(5) 0.6651(4) 0.3944(4) 0.0704(14) Uani d . 1 1
H H3A 0.2655 0.6923 0.4561 0.106 Uiso calc R 1 1
H H3B 0.2479 0.6881 0.3452 0.106 Uiso calc R 1 1
H H3C 0.3803 0.7022 0.3931 0.106 Uiso calc R 1 1
C C34 0.1389(4) 0.5425(4) -0.1136(3) 0.0550(12) Uani d . 1 1
H H34A 0.1693 0.6142 -0.1386 0.066 Uiso calc R 1 1
C C11 0.5356(4) 0.2010(3) 0.1886(3) 0.0446(10) Uani d . 1 1
H H11A 0.6109 0.2602 0.2320 0.054 Uiso calc R 1 1
C C36 0.0142(3) 0.2313(3) 0.0110(3) 0.0394(9) Uani d . 1 1
C C30 -0.1523(4) 0.0386(4) 0.0319(3) 0.0557(12) Uani d . 1 1
H H30A -0.2338 -0.0258 0.0151 0.067 Uiso calc R 1 1
C C35 0.2173(4) 0.5238(4) -0.0471(3) 0.0469(10) Uani d . 1 1
H H35A 0.3009 0.5844 -0.0295 0.056 Uiso calc R 1 1
C C22 0.7855(4) 0.7426(4) 0.2753(3) 0.0496(11) Uani d . 1 1
C C31 -0.1925(4) 0.1492(5) -0.0890(3) 0.0639(14) Uani d . 1 1
H H31A -0.2737 0.0859 -0.1095 0.077 Uiso calc R 1 1
C C37 -0.1128(4) 0.1377(4) -0.0160(3) 0.0516(11) Uani d . 1 1
C C33 0.0169(4) 0.4542(4) -0.1415(3) 0.0542(12) Uani d . 1 1
H H33A -0.0370 0.4647 -0.1861 0.065 Uiso calc R 1 1
C C29 -0.0720(4) 0.0362(4) 0.1028(3) 0.0551(12) Uani d . 1 1
H H29A -0.0996 -0.0274 0.1374 0.066 Uiso calc R 1 1
C C23 0.7186(5) 0.6259(4) 0.2919(3) 0.0609(13) Uani d . 1 1
H H23A 0.6316 0.5814 0.2692 0.073 Uiso calc R 1 1
C C27 0.9167(4) 0.8060(5) 0.3046(4) 0.0684(14) Uani d . 1 1
H H27A 0.9628 0.8838 0.2910 0.082 Uiso calc R 1 1
C C21 0.5524(5) 0.8474(4) 0.1927(4) 0.0710(15) Uani d . 1 1
H H21A 0.5703 0.9013 0.2537 0.106 Uiso calc R 1 1
H H21B 0.4608 0.8110 0.1739 0.106 Uiso calc R 1 1
H H21C 0.5978 0.8930 0.1452 0.106 Uiso calc R 1 1
O O8 0.6489(3) 0.6912(2) 0.04486(19) 0.0453(7) Uani d . 1 1

loop_
_atom_site_aniso_label
_atom_site_aniso_U_11
_atom_site_aniso_U_22
_atom_site_aniso_U_33
_atom_site_aniso_U_12
_atom_site_aniso_U_13
_atom_site_aniso_U_23
Yb1 0.02867(9) 0.03739(10) 0.03569(11) 0.00996(7) 0.00405(7) 0.00639(7)
O1 0.0591(19) 0.097(2) 0.0397(18) 0.0519(19) -0.0014(15) -0.0004(16)
O2 0.0611(19) 0.089(2) 0.0456(19) 0.0481(18) 0.0087(15) 0.0106(16)
O3 0.0534(18) 0.0599(19) 0.071(2) 0.0267(16) 0.0227(16) 0.0109(16)
O4 0.0355(15) 0.0439(15) 0.066(2) 0.0119(13) -0.0028(13) 0.0142(14)
O5 0.0335(13) 0.0398(15) 0.0534(18) 0.0121(12) 0.0092(12) 0.0127(13)
O7 0.0409(15) 0.0359(14) 0.0478(17) 0.0080(13) -0.0015(12) 0.0066(12)
O9 0.0450(16) 0.0472(16) 0.0534(19) 0.0086(14) -0.0024(14) 0.0034(14)
O6 0.0615(18) 0.0459(16) 0.055(2) 0.0254(15) 0.0140(15) 0.0166(14)
N1 0.0318(16) 0.0412(18) 0.042(2) 0.0104(15) 0.0073(14) 0.0094(16)
N2 0.0314(16) 0.0454(19) 0.0349(19) 0.0125(15) 0.0051(14) 0.0068(15)
C1 0.038(2) 0.040(2) 0.048(3) 0.0152(19) 0.0079(19) 0.0087(19)
C17 0.090(4) 0.099(4) 0.057(4) 0.054(4) 0.005(3) 0.003(3)
C28 0.042(2) 0.047(2) 0.055(3) 0.015(2) 0.014(2) 0.015(2)
C8 0.103(5) 0.073(4) 0.074(4) 0.043(4) 0.016(3) 0.011(3)
C7 0.083(4) 0.064(3) 0.074(4) 0.017(3) 0.029(3) 0.015(3)
C19 0.034(2) 0.0298(19) 0.036(2) 0.0125(17) -0.0005(18) 0.0078(17)
C16 0.106(5) 0.128(6) 0.058(4) 0.035(5) 0.033(3) 0.012(4)
C4 0.060(3) 0.054(3) 0.045(3) 0.020(2) 0.021(2) 0.010(2)
C20 0.035(2) 0.043(2) 0.045(3) 0.0106(18) 0.0050(18) 0.0042(19)
C6 0.071(4) 0.087(4) 0.093(5) 0.021(3) 0.012(3) 0.012(4)
C9 0.067(3) 0.068(3) 0.069(3) 0.031(3) 0.016(3) 0.017(3)
C12 0.067(3) 0.058(3) 0.070(3) 0.034(3) 0.025(3) 0.016(2)
C13 0.051(3) 0.061(3) 0.048(3) 0.027(2) 0.008(2) 0.011(2)
C18 0.078(3) 0.071(3) 0.055(3) 0.041(3) 0.009(3) 0.017(3)
C5 0.063(3) 0.069(3) 0.092(4) 0.026(3) 0.018(3) 0.019(3)
C10 0.037(2) 0.038(2) 0.041(2) 0.0151(19) 0.0068(17) 0.0024(18)
C32 0.037(2) 0.090(4) 0.062(3) 0.021(3) -0.004(2) 0.010(3)
C14 0.103(4) 0.069(4) 0.074(4) 0.025(3) 0.037(3) 0.025(3)
C25 0.102(5) 0.093(4) 0.059(4) 0.062(4) -0.013(3) -0.004(3)
C24 0.093(4) 0.069(3) 0.073(4) 0.039(3) -0.009(3) 0.006(3)
C26 0.060(3) 0.104(5) 0.085(4) 0.043(3) -0.019(3) -0.015(4)
C2 0.048(2) 0.061(3) 0.043(3) 0.028(2) 0.009(2) 0.005(2)
C15 0.138(6) 0.105(6) 0.081(5) 0.017(5) 0.048(4) 0.029(4)
C39 0.0292(19) 0.050(2) 0.037(2) 0.0172(18) 0.0051(17) -0.0026(19)
C38 0.031(2) 0.071(3) 0.042(3) 0.022(2) 0.0021(18) 0.005(2)
C3 0.068(3) 0.066(3) 0.063(3) 0.022(3) 0.007(3) -0.010(3)
C34 0.055(3) 0.068(3) 0.053(3) 0.031(2) 0.010(2) 0.025(2)
C11 0.041(2) 0.040(2) 0.052(3) 0.0152(19) 0.0049(19) 0.011(2)
C36 0.0314(19) 0.043(2) 0.039(2) 0.0126(17) 0.0082(17) 0.0019(18)
C30 0.033(2) 0.056(3) 0.063(3) 0.006(2) 0.013(2) 0.002(2)
C35 0.037(2) 0.054(3) 0.048(3) 0.014(2) 0.0050(19) 0.016(2)
C22 0.054(3) 0.052(3) 0.037(2) 0.023(2) -0.003(2) -0.007(2)
C31 0.031(2) 0.078(3) 0.061(3) 0.006(2) -0.006(2) -0.001(3)
C37 0.032(2) 0.057(3) 0.053(3) 0.010(2) 0.008(2) 0.000(2)
C33 0.046(2) 0.080(3) 0.046(3) 0.036(2) 0.002(2) 0.011(2)
C29 0.046(2) 0.047(2) 0.068(3) 0.014(2) 0.024(2) 0.014(2)
C23 0.062(3) 0.056(3) 0.060(3) 0.023(2) -0.005(2) 0.003(2)
C27 0.054(3) 0.070(3) 0.069(3) 0.020(3) -0.004(3) -0.005(3)
C21 0.068(3) 0.063(3) 0.084(4) 0.038(3) 0.003(3) -0.008(3)
O8 0.0413(15) 0.0492(16) 0.0402(17) 0.0146(13) 0.0076(13) 0.0058(13)

loop_
_atom_type_symbol
_atom_type_description
_atom_type_scat_dispersion_real
_atom_type_scat_dispersion_imag
_atom_type_scat_source
C C 0.0033 0.0016 'International Tables Vol C Tables 4.2.6.8 and 6.1.1.4'
H H 0.0000 0.0000 'International Tables Vol C Tables 4.2.6.8 and 6.1.1.4'
N N 0.0061 0.0033 'International Tables Vol C Tables 4.2.6.8 and 6.1.1.4'
O O 0.0106 0.0060 'International Tables Vol C Tables 4.2.6.8 and 6.1.1.4'
Yb Yb -0.3850 5.5486 'International Tables Vol C Tables 4.2.6.8 and 6.1.1.4'

loop_
_geom_angle_atom_site_label_1
_geom_angle_atom_site_label_2
_geom_angle_atom_site_label_3
_geom_angle_site_symmetry_1
_geom_angle_site_symmetry_3
_geom_angle
O7 Yb1 O8 . 2_665 91.61(10)
O7 Yb1 O1 . . 87.97(11)
O8 Yb1 O1 2_665 . 149.93(10)
O7 Yb1 O4 . . 136.78(9)
O8 Yb1 O4 2_665 . 83.17(10)
O1 Yb1 O4 . . 116.77(11)
O7 Yb1 O5 . . 81.63(9)
O8 Yb1 O5 2_665 . 81.00(9)
O1 Yb1 O5 . . 128.51(9)
O4 Yb1 O5 . . 55.16(9)
O7 Yb1 O2 . . 87.71(10)
O8 Yb1 O2 2_665 . 155.75(10)
O1 Yb1 O2 . . 54.30(9)
O4 Yb1 O2 . . 80.83(10)
O5 Yb1 O2 . . 74.91(9)
O7 Yb1 N2 . . 82.59(10)
O8 Yb1 N2 2_665 . 74.23(10)
O1 Yb1 N2 . . 75.91(10)
O4 Yb1 N2 . . 135.43(9)
O5 Yb1 N2 . . 150.11(10)
O2 Yb1 N2 . . 129.56(10)
O7 Yb1 N1 . . 148.62(10)
O8 Yb1 N1 2_665 . 87.15(10)
O1 Yb1 N1 . . 77.99(11)
O4 Yb1 N1 . . 74.20(9)
O5 Yb1 N1 . . 128.89(9)
O2 Yb1 N1 . . 105.73(11)
N2 Yb1 N1 . . 66.89(10)
O7 Yb1 C10 . . 109.09(11)
O8 Yb1 C10 2_665 . 81.95(11)
O1 Yb1 C10 . . 126.41(11)
O4 Yb1 C10 . . 27.69(10)
O5 Yb1 C10 . . 27.50(10)
O2 Yb1 C10 . . 75.42(11)
N2 Yb1 C10 . . 153.85(11)
N1 Yb1 C10 . . 101.78(11)
O7 Yb1 C1 . . 88.88(11)
O8 Yb1 C1 2_665 . 176.88(10)
O1 Yb1 C1 . . 27.01(10)
O4 Yb1 C1 . . 98.56(11)
O5 Yb1 C1 . . 102.11(11)
O2 Yb1 C1 . . 27.35(10)
N2 Yb1 C1 . . 102.79(11)
N1 Yb1 C1 . . 90.83(11)
C10 Yb1 C1 . . 100.80(12)
C1 O1 Yb1 . . 93.9(2)
C1 O2 Yb1 . . 90.6(2)
C4 O3 C2 . . 117.9(3)
C10 O4 Yb1 . . 91.5(2)
C10 O5 Yb1 . . 91.3(2)
C19 O7 Yb1 . . 153.0(2)
C22 O9 C20 . . 118.8(3)
C13 O6 C11 . . 118.7(3)
C28 N1 C36 . . 117.9(3)
C28 N1 Yb1 . . 124.4(3)
C36 N1 Yb1 . . 117.7(2)
C35 N2 C39 . . 117.5(3)
C35 N2 Yb1 . . 124.0(2)
C39 N2 Yb1 . . 118.4(3)
O1 C1 O2 . . 121.0(4)
O1 C1 C2 . . 119.5(4)
O2 C1 C2 . . 119.5(4)
O1 C1 Yb1 . . 59.1(2)
O2 C1 Yb1 . . 62.1(2)
C2 C1 Yb1 . . 176.3(3)
C16 C17 C18 . . 120.4(6)
C16 C17 H17A . . 119.8
C18 C17 H17A . . 119.8
N1 C28 C29 . . 123.1(4)
N1 C28 H28A . . 118.5
C29 C28 H28A . . 118.5
C7 C8 C9 . . 120.6(6)
C7 C8 H8A . . 119.7
C9 C8 H8A . . 119.7
C6 C7 C8 . . 119.5(5)
C6 C7 H7A . . 120.3
C8 C7 H7A . . 120.3
O8 C19 O7 . . 126.0(3)
O8 C19 C20 . . 117.8(3)
O7 C19 C20 . . 116.0(3)
C17 C16 C15 . . 120.6(6)
C17 C16 H16A . . 119.7
C15 C16 H16A . . 119.7
C9 C4 C5 . . 120.3(5)
C9 C4 O3 . . 124.8(4)
C5 C4 O3 . . 114.9(4)
O9 C20 C21 . . 107.7(3)
O9 C20 C19 . . 112.1(3)
C21 C20 C19 . . 109.6(3)
O9 C20 H20A . . 109.1
C21 C20 H20A . . 109.1
C19 C20 H20A . . 109.1
C7 C6 C5 . . 120.3(5)
C7 C6 H6A . . 119.8
C5 C6 H6A . . 119.8
C4 C9 C8 . . 119.2(5)
C4 C9 H9A . . 120.4
C8 C9 H9A . . 120.4
C11 C12 H12A . . 109.5
C11 C12 H12B . . 109.5
H12A C12 H12B . . 109.5
C11 C12 H12C . . 109.5
H12A C12 H12C . . 109.5
H12B C12 H12C . . 109.5
C18 C13 C14 . . 121.2(5)
C18 C13 O6 . . 124.9(4)
C14 C13 O6 . . 114.0(4)
C13 C18 C17 . . 118.3(5)
C13 C18 H18A . . 120.8
C17 C18 H18A . . 120.8
C4 C5 C6 . . 120.1(5)
C4 C5 H5A . . 120.0
C6 C5 H5A . . 120.0
O5 C10 O4 . . 121.9(4)
O5 C10 C11 . . 117.8(3)
O4 C10 C11 . . 120.3(3)
O5 C10 Yb1 . . 61.19(19)
O4 C10 Yb1 . . 60.76(19)
C11 C10 Yb1 . . 178.3(3)
C31 C32 C38 . . 121.7(4)
C31 C32 H32A . . 119.1
C38 C32 H32A . . 119.1
C15 C14 C13 . . 119.4(6)
C15 C14 H14A . . 120.3
C13 C14 H14A . . 120.3
C26 C25 C24 . . 120.6(5)
C26 C25 H25A . . 119.7
C24 C25 H25A . . 119.7
C25 C24 C23 . . 120.3(5)
C25 C24 H24A . . 119.9
C23 C24 H24A . . 119.9
C25 C26 C27 . . 120.4(5)
C25 C26 H26A . . 119.8
C27 C26 H26A . . 119.8
O3 C2 C3 . . 106.3(4)
O3 C2 C1 . . 110.4(3)
C3 C2 C1 . . 110.7(4)
O3 C2 H2A . . 109.8
C3 C2 H2A . . 109.8
C1 C2 H2A . . 109.8
C16 C15 C14 . . 120.1(7)
C16 C15 H15A . . 120.0
C14 C15 H15A . . 120.0
N2 C39 C38 . . 121.8(4)
N2 C39 C36 . . 118.1(3)
C38 C39 C36 . . 120.1(3)
C33 C38 C39 . . 118.4(4)
C33 C38 C32 . . 123.0(4)
C39 C38 C32 . . 118.6(4)
C2 C3 H3A . . 109.5
C2 C3 H3B . . 109.5
H3A C3 H3B . . 109.5
C2 C3 H3C . . 109.5
H3A C3 H3C . . 109.5
H3B C3 H3C . . 109.5
C33 C34 C35 . . 119.0(4)
C33 C34 H34A . . 120.5
C35 C34 H34A . . 120.5
O6 C11 C12 . . 106.1(3)
O6 C11 C10 . . 114.2(3)
C12 C11 C10 . . 109.3(3)
O6 C11 H11A . . 109.0
C12 C11 H11A . . 109.0
C10 C11 H11A . . 109.0
N1 C36 C37 . . 122.4(4)
N1 C36 C39 . . 118.4(3)
C37 C36 C39 . . 119.2(4)
C29 C30 C37 . . 120.0(4)
C29 C30 H30A . . 120.0
C37 C30 H30A . . 120.0
N2 C35 C34 . . 123.9(4)
N2 C35 H35A . . 118.0
C34 C35 H35A . . 118.0
C23 C22 O9 . . 124.6(4)
C23 C22 C27 . . 120.3(4)
O9 C22 C27 . . 115.1(4)
C32 C31 C37 . . 121.2(4)
C32 C31 H31A . . 119.4
C37 C31 H31A . . 119.4
C30 C37 C36 . . 117.2(4)
C30 C37 C31 . . 123.6(4)
C36 C37 C31 . . 119.1(4)
C34 C33 C38 . . 119.3(4)
C34 C33 H33A . . 120.3
C38 C33 H33A . . 120.3
C30 C29 C28 . . 119.2(4)
C30 C29 H29A . . 120.4
C28 C29 H29A . . 120.4
C22 C23 C24 . . 119.0(5)
C22 C23 H23A . . 120.5
C24 C23 H23A . . 120.5
C26 C27 C22 . . 119.4(5)
C26 C27 H27A . . 120.3
C22 C27 H27A . . 120.3
C20 C21 H21A . . 109.5
C20 C21 H21B . . 109.5
H21A C21 H21B . . 109.5
C20 C21 H21C . . 109.5
H21A C21 H21C . . 109.5
H21B C21 H21C . . 109.5
C19 O8 Yb1 . 2_665 138.2(2)

loop_
_geom_bond_atom_site_label_1
_geom_bond_atom_site_label_2
_geom_bond_site_symmetry_2
_geom_bond_distance
_geom_bond_publ_flag
Yb1 O7 . 2.209(2) y
Yb1 O8 2_665 2.266(3) y
Yb1 O1 . 2.340(3) y
Yb1 O4 . 2.360(3) y
Yb1 O5 . 2.369(2) y
Yb1 O2 . 2.403(3) y
Yb1 N2 . 2.457(3) y
Yb1 N1 . 2.482(3) y
Yb1 C10 . 2.703(4) ?
Yb1 C1 . 2.720(4) ?
O1 C1 . 1.238(5) ?
O2 C1 . 1.249(4) ?
O3 C4 . 1.381(5) ?
O3 C2 . 1.420(5) ?
O4 C10 . 1.257(4) ?
O5 C10 . 1.248(4) ?
O7 C19 . 1.252(4) ?
O9 C22 . 1.384(5) ?
O9 C20 . 1.415(4) ?
O6 C13 . 1.378(5) ?
O6 C11 . 1.418(5) ?
N1 C28 . 1.323(5) ?
N1 C36 . 1.357(5) ?
N2 C35 . 1.323(5) ?
N2 C39 . 1.365(4) ?
C1 C2 . 1.528(6) ?
C17 C16 . 1.357(8) ?
C17 C18 . 1.392(7) ?
C17 H17A . 0.9300 ?
C28 C29 . 1.405(6) ?
C28 H28A . 0.9300 ?
C8 C7 . 1.374(8) ?
C8 C9 . 1.394(7) ?
C8 H8A . 0.9300 ?
C7 C6 . 1.355(7) ?
C7 H7A . 0.9300 ?
C19 O8 . 1.236(4) ?
C19 C20 . 1.528(5) ?
C16 C15 . 1.360(9) ?
C16 H16A . 0.9300 ?
C4 C9 . 1.353(6) ?
C4 C5 . 1.374(6) ?
C20 C21 . 1.498(6) ?
C20 H20A . 0.9800 ?
C6 C5 . 1.380(7) ?
C6 H6A . 0.9300 ?
C9 H9A . 0.9300 ?
C12 C11 . 1.509(6) ?
C12 H12A . 0.9600 ?
C12 H12B . 0.9600 ?
C12 H12C . 0.9600 ?
C13 C18 . 1.364(6) ?
C13 C14 . 1.375(7) ?
C18 H18A . 0.9300 ?
C5 H5A . 0.9300 ?
C10 C11 . 1.517(5) ?
C32 C31 . 1.341(7) ?
C32 C38 . 1.431(6) ?
C32 H32A . 0.9300 ?
C14 C15 . 1.371(8) ?
C14 H14A . 0.9300 ?
C25 C26 . 1.357(8) ?
C25 C24 . 1.361(7) ?
C25 H25A . 0.9300 ?
C24 C23 . 1.384(6) ?
C24 H24A . 0.9300 ?
C26 C27 . 1.368(7) ?
C26 H26A . 0.9300 ?
C2 C3 . 1.506(6) ?
C2 H2A . 0.9800 ?
C15 H15A . 0.9300 ?
C39 C38 . 1.406(5) ?
C39 C36 . 1.434(5) ?
C38 C33 . 1.394(6) ?
C3 H3A . 0.9600 ?
C3 H3B . 0.9600 ?
C3 H3C . 0.9600 ?
C34 C33 . 1.361(6) ?
C34 C35 . 1.391(5) ?
C34 H34A . 0.9300 ?
C11 H11A . 0.9800 ?
C36 C37 . 1.420(5) ?
C30 C29 . 1.355(6) ?
C30 C37 . 1.395(6) ?
C30 H30A . 0.9300 ?
C35 H35A . 0.9300 ?
C22 C23 . 1.372(6) ?
C22 C27 . 1.384(6) ?
C31 C37 . 1.421(6) ?
C31 H31A . 0.9300 ?
C33 H33A . 0.9300 ?
C29 H29A . 0.9300 ?
C23 H23A . 0.9300 ?
C27 H27A . 0.9300 ?
C21 H21A . 0.9600 ?
C21 H21B . 0.9600 ?
C21 H21C . 0.9600 ?
O8 Yb1 2_665 2.266(3) ?

loop_
_geom_torsion_atom_site_label_1
_geom_torsion_atom_site_label_2
_geom_torsion_atom_site_label_3
_geom_torsion_atom_site_label_4
_geom_torsion_site_symmetry_1
_geom_torsion_site_symmetry_4
_geom_torsion
O7 Yb1 O1 C1 . . -91.5(2)
O8 Yb1 O1 C1 2_665 . 178.8(2)
O4 Yb1 O1 C1 . . 51.5(3)
O5 Yb1 O1 C1 . . -13.9(3)
O2 Yb1 O1 C1 . . -2.9(2)
N2 Yb1 O1 C1 . . -174.4(3)
N1 Yb1 O1 C1 . . 116.7(3)
C10 Yb1 O1 C1 . . 20.9(3)
O7 Yb1 O2 C1 . . 92.0(2)
O8 Yb1 O2 C1 2_665 . -179.2(2)
O1 Yb1 O2 C1 . . 2.8(2)
O4 Yb1 O2 C1 . . -129.8(2)
O5 Yb1 O2 C1 . . 173.9(3)
N2 Yb1 O2 C1 . . 13.6(3)
N1 Yb1 O2 C1 . . -59.2(3)
C10 Yb1 O2 C1 . . -157.6(3)
O7 Yb1 O4 C10 . . 0.6(3)
O8 Yb1 O4 C10 2_665 . 85.7(2)
O1 Yb1 O4 C10 . . -118.0(2)
O5 Yb1 O4 C10 . . 1.9(2)
O2 Yb1 O4 C10 . . -76.0(2)
N2 Yb1 O4 C10 . . 144.9(2)
N1 Yb1 O4 C10 . . 174.6(2)
C1 Yb1 O4 C10 . . -96.9(2)
O7 Yb1 O5 C10 . . 177.2(2)
O8 Yb1 O5 C10 2_665 . -89.8(2)
O1 Yb1 O5 C10 . . 96.6(2)
O4 Yb1 O5 C10 . . -1.9(2)
O2 Yb1 O5 C10 . . 87.3(2)
N2 Yb1 O5 C10 . . -124.0(3)
N1 Yb1 O5 C10 . . -10.9(3)
C1 Yb1 O5 C10 . . 90.2(2)
O8 Yb1 O7 C19 2_665 . -99.1(6)
O1 Yb1 O7 C19 . . 111.0(6)
O4 Yb1 O7 C19 . . -17.4(6)
O5 Yb1 O7 C19 . . -18.5(6)
O2 Yb1 O7 C19 . . 56.6(6)
N2 Yb1 O7 C19 . . -173.0(6)
N1 Yb1 O7 C19 . . 173.7(5)
C10 Yb1 O7 C19 . . -17.1(6)
C1 Yb1 O7 C19 . . 84.0(6)
O7 Yb1 N1 C28 . . -161.8(3)
O8 Yb1 N1 C28 2_665 . 109.8(3)
O1 Yb1 N1 C28 . . -96.5(3)
O4 Yb1 N1 C28 . . 26.1(3)
O5 Yb1 N1 C28 . . 33.8(4)
O2 Yb1 N1 C28 . . -49.3(3)
N2 Yb1 N1 C28 . . -176.1(3)
C10 Yb1 N1 C28 . . 28.7(3)
C1 Yb1 N1 C28 . . -72.5(3)
O7 Yb1 N1 C36 . . 20.3(4)
O8 Yb1 N1 C36 2_665 . -68.1(3)
O1 Yb1 N1 C36 . . 85.6(3)
O4 Yb1 N1 C36 . . -151.8(3)
O5 Yb1 N1 C36 . . -144.1(2)
O2 Yb1 N1 C36 . . 132.8(3)
N2 Yb1 N1 C36 . . 6.0(2)
C10 Yb1 N1 C36 . . -149.2(3)
C1 Yb1 N1 C36 . . 109.6(3)
O7 Yb1 N2 C35 . . 5.1(3)
O8 Yb1 N2 C35 2_665 . -88.7(3)
O1 Yb1 N2 C35 . . 94.8(3)
O4 Yb1 N2 C35 . . -151.2(3)
O5 Yb1 N2 C35 . . -53.6(4)
O2 Yb1 N2 C35 . . 85.9(3)
N1 Yb1 N2 C35 . . 177.6(3)
C10 Yb1 N2 C35 . . -113.9(4)
C1 Yb1 N2 C35 . . 92.2(3)
O7 Yb1 N2 C39 . . -178.4(3)
O8 Yb1 N2 C39 2_665 . 87.8(3)
O1 Yb1 N2 C39 . . -88.7(3)
O4 Yb1 N2 C39 . . 25.3(3)
O5 Yb1 N2 C39 . . 122.9(3)
O2 Yb1 N2 C39 . . -97.6(3)
N1 Yb1 N2 C39 . . -5.9(2)
C10 Yb1 N2 C39 . . 62.6(4)
C1 Yb1 N2 C39 . . -91.3(3)
Yb1 O1 C1 O2 . . 5.2(4)
Yb1 O1 C1 C2 . . -176.1(3)
Yb1 O2 C1 O1 . . -5.1(4)
Yb1 O2 C1 C2 . . 176.2(3)
O7 Yb1 C1 O1 . . 87.7(3)
O4 Yb1 C1 O1 . . -135.0(2)
O5 Yb1 C1 O1 . . 168.9(2)
O2 Yb1 C1 O1 . . 174.9(4)
N2 Yb1 C1 O1 . . 5.6(3)
N1 Yb1 C1 O1 . . -60.9(3)
C10 Yb1 C1 O1 . . -163.0(2)
O7 Yb1 C1 O2 . . -87.2(2)
O1 Yb1 C1 O2 . . -174.9(4)
O4 Yb1 C1 O2 . . 50.1(2)
O5 Yb1 C1 O2 . . -6.0(3)
N2 Yb1 C1 O2 . . -169.3(2)
N1 Yb1 C1 O2 . . 124.2(2)
C10 Yb1 C1 O2 . . 22.0(3)
C36 N1 C28 C29 . . 2.0(6)
Yb1 N1 C28 C29 . . -175.9(3)
C9 C8 C7 C6 . . -0.8(9)
Yb1 O7 C19 O8 . . 102.6(6)
Yb1 O7 C19 C20 . . -82.6(6)
C18 C17 C16 C15 . . -0.7(10)
C2 O3 C4 C9 . . 12.8(6)
C2 O3 C4 C5 . . -168.1(4)
C22 O9 C20 C21 . . 158.5(4)
C22 O9 C20 C19 . . -80.8(4)
O8 C19 C20 O9 . . -33.8(5)
O7 C19 C20 O9 . . 151.0(3)
O8 C19 C20 C21 . . 85.8(4)
O7 C19 C20 C21 . . -89.5(4)
C8 C7 C6 C5 . . 0.4(9)
C5 C4 C9 C8 . . -1.2(8)
O3 C4 C9 C8 . . 177.8(5)
C7 C8 C9 C4 . . 1.2(8)
C11 O6 C13 C18 . . 7.8(6)
C11 O6 C13 C14 . . -172.6(4)
C14 C13 C18 C17 . . -0.4(7)
O6 C13 C18 C17 . . 179.1(4)
C16 C17 C18 C13 . . 0.3(8)
C9 C4 C5 C6 . . 0.9(8)
O3 C4 C5 C6 . . -178.3(5)
C7 C6 C5 C4 . . -0.5(9)
Yb1 O5 C10 O4 . . 3.5(4)
Yb1 O5 C10 C11 . . -178.5(3)
Yb1 O4 C10 O5 . . -3.5(4)
Yb1 O4 C10 C11 . . 178.6(3)
O7 Yb1 C10 O5 . . -2.9(2)
O8 Yb1 C10 O5 2_665 . 86.0(2)
O1 Yb1 C10 O5 . . -105.0(2)
O4 Yb1 C10 O5 . . 176.6(4)
O2 Yb1 C10 O5 . . -85.3(2)
N2 Yb1 C10 O5 . . 110.3(3)
N1 Yb1 C10 O5 . . 171.3(2)
C1 Yb1 C10 O5 . . -95.5(2)
O7 Yb1 C10 O4 . . -179.6(2)
O8 Yb1 C10 O4 2_665 . -90.6(2)
O1 Yb1 C10 O4 . . 78.4(3)
O5 Yb1 C10 O4 . . -176.6(4)
O2 Yb1 C10 O4 . . 98.1(2)
N2 Yb1 C10 O4 . . -66.3(4)
N1 Yb1 C10 O4 . . -5.3(2)
C1 Yb1 C10 O4 . . 87.9(2)
C18 C13 C14 C15 . . 0.9(9)
O6 C13 C14 C15 . . -178.7(5)
C26 C25 C24 C23 . . -0.1(9)
C24 C25 C26 C27 . . 1.0(9)
C4 O3 C2 C3 . . -175.8(4)
C4 O3 C2 C1 . . 64.2(5)
O1 C1 C2 O3 . . 41.3(5)
O2 C1 C2 O3 . . -139.9(4)
O1 C1 C2 C3 . . -76.1(5)
O2 C1 C2 C3 . . 102.6(5)
C17 C16 C15 C14 . . 1.1(12)
C13 C14 C15 C16 . . -1.2(11)
C35 N2 C39 C38 . . 0.9(6)
Yb1 N2 C39 C38 . . -175.8(3)
C35 N2 C39 C36 . . -177.7(3)
Yb1 N2 C39 C36 . . 5.5(4)
N2 C39 C38 C33 . . -1.6(6)
C36 C39 C38 C33 . . 177.0(4)
N2 C39 C38 C32 . . 178.4(4)
C36 C39 C38 C32 . . -3.0(6)
C31 C32 C38 C33 . . -179.0(5)
C31 C32 C38 C39 . . 1.0(7)
C13 O6 C11 C12 . . 170.1(3)
C13 O6 C11 C10 . . -69.4(4)
O5 C10 C11 O6 . . 160.0(3)
O4 C10 C11 O6 . . -21.9(5)
O5 C10 C11 C12 . . -81.3(4)
O4 C10 C11 C12 . . 96.7(4)
C28 N1 C36 C37 . . -3.9(6)
Yb1 N1 C36 C37 . . 174.2(3)
C28 N1 C36 C39 . . 176.2(4)
Yb1 N1 C36 C39 . . -5.7(4)
N2 C39 C36 N1 . . 0.2(5)
C38 C39 C36 N1 . . -178.4(3)
N2 C39 C36 C37 . . -179.7(3)
C38 C39 C36 C37 . . 1.6(6)
C39 N2 C35 C34 . . 0.4(6)
Yb1 N2 C35 C34 . . 177.0(3)
C33 C34 C35 N2 . . -1.0(7)
C20 O9 C22 C23 . . -0.5(6)
C20 O9 C22 C27 . . -179.1(4)
C38 C32 C31 C37 . . 2.4(8)
C29 C30 C37 C36 . . 1.8(6)
C29 C30 C37 C31 . . -177.9(4)
N1 C36 C37 C30 . . 2.0(6)
C39 C36 C37 C30 . . -178.1(4)
N1 C36 C37 C31 . . -178.2(4)
C39 C36 C37 C31 . . 1.7(6)
C32 C31 C37 C30 . . 176.0(5)
C32 C31 C37 C36 . . -3.8(7)
C35 C34 C33 C38 . . 0.3(7)
C39 C38 C33 C34 . . 0.9(6)
C32 C38 C33 C34 . . -179.1(4)
C37 C30 C29 C28 . . -3.6(7)
N1 C28 C29 C30 . . 1.7(7)
O9 C22 C23 C24 . . -174.9(4)
C27 C22 C23 C24 . . 3.6(7)
C25 C24 C23 C22 . . -2.2(8)
C25 C26 C27 C22 . . 0.3(8)
C23 C22 C27 C26 . . -2.7(7)
O9 C22 C27 C26 . . 176.0(4)
O7 C19 O8 Yb1 . 2_665 -7.7(6)
C20 C19 O8 Yb1 . 2_665 177.6(2)
